data_7157037
loop_
_publ_author_name
'Duan, Yulin'
'Xie, Shuangshuang'
'Guo, Yi'
'Qiao, Yuben'
'Shi, Zhengyi'
'Tao, Li'
'Deng, Mengyi'
'Cao, Yunfang'
'Xue, Yongbo'
'Qi, Changxing'
'Zhang, Yonghui'

_publ_section_title
;
 Przewalcyrones A-F, epoxychromene-containing polycyclic polyprenylated
 acylphloroglucinols with immunosuppressive activity from Hypericum
 przewalskii Maxim.
;
_journal_issue 35
_journal_name_full 'Organic &amp; biomolecular chemistry'
_journal_page_first 8234
_journal_page_last 8242
_journal_paper_doi 10.1039/c9ob01500k
_journal_volume 17
_journal_year 2019
_chemical_absolute_configuration ad
_chemical_formula_moiety 'C31 H45 O6'
_chemical_formula_sum 'C31 H45 O6'
_chemical_formula_weight 513.67
_space_group_crystal_system orthorhombic
_space_group_IT_number 19
_space_group_name_Hall 'P 2ac 2ab'
_space_group_name_H-M_alt 'P 21 21 21'
_symmetry_space_group_name_Hall 'P 2ac 2ab'
_symmetry_space_group_name_H-M 'P 21 21 21'
_atom_sites_solution_hydrogens geom
_atom_sites_solution_primary dual
_audit_creation_date 2018-10-20
_audit_creation_method
;
Olex2 1.2
(compiled 2018.05.29 svn.r3508 for OlexSys, GUI svn.r5506)
;
_audit_update_record
;
2019-05-11 deposited with the CCDC.    2019-08-16 downloaded from the CCDC.
;
_cell_angle_alpha 90
_cell_angle_beta 90
_cell_angle_gamma 90
_cell_formula_units_Z 4
_cell_length_a 9.97968(4)
_cell_length_b 10.81315(5)
_cell_length_c 27.72380(12)
_cell_measurement_reflns_used 46485
_cell_measurement_temperature 283(9)
_cell_measurement_theta_max 73.4870
_cell_measurement_theta_min 4.3780
_cell_volume 2991.72(2)
_computing_cell_refinement 'CrysAlisPro 1.171.39.28b (Rigaku OD, 2015)'
_computing_data_collection 'CrysAlisPro 1.171.39.28b (Rigaku OD, 2015)'
_computing_data_reduction 'CrysAlisPro 1.171.39.28b (Rigaku OD, 2015)'
_computing_molecular_graphics 'Olex2 (Dolomanov et al., 2009)'
_computing_publication_material 'Olex2 (Dolomanov et al., 2009)'
_computing_structure_refinement 'ShelXL (Sheldrick, 2015)'
_computing_structure_solution 'ShelXT (Sheldrick, 2015)'
_diffrn_ambient_environment air
_diffrn_ambient_temperature 283(9)
_diffrn_detector 'CCD plate'
_diffrn_measured_fraction_theta_full 1.000
_diffrn_measured_fraction_theta_max 0.997
_diffrn_measurement_details
;
List of Runs (angles in degrees, time in seconds):

  # Type    Start    End  Width  t~exp~   \w     \q     \k     \f   Frames
#--------------------------------------------------------------------------
  1  \w     51.00  76.00   0.50    0.50    --    0.00  38.00-150.00   50
  2  \w     -9.00  81.00   0.50    0.50    --    0.00  38.00 -30.00  180
  3  \w    -22.00   4.00   0.50    0.50    --    0.00  57.00  30.00   52
  4  \w    -22.00   8.00   0.50    0.50    --    0.00  57.00  90.00   60
  5  \w    -16.00  18.00   0.50    0.50    --    0.00  38.00-150.00   68
  6  \w     11.00  83.00   0.50    0.50    --    0.00  57.00  90.00  144
  7  \w      9.00  71.00   0.50    0.50    --    0.00  57.00  30.00  124
  8  \w    -31.00  14.00   0.50    0.50    --    0.00 -82.00 -90.00   90
  9  \w    -21.00  89.00   0.50    0.50    --    0.00  57.00 150.00  220
 10  \w    -14.00  26.00   0.50    0.50    --    0.00 -82.00 -30.00   80
 11  \w    -16.00  31.00   0.50    0.50    --    0.00 -82.00   0.00   94
 12  \w    131.00 157.00   0.50    0.50    --   94.60  72.00 -39.81   52
 13  \w    139.00 172.00   0.50    0.50    --   94.60  58.00  78.88   66
 14  \w     68.00 103.00   0.50    0.50    --   94.60  69.00   1.83   70
 15  \w     67.00  92.00   0.50    0.50    --   94.60  72.00 -39.81   50
 16  \w     68.00  93.00   0.50    0.50    --   94.60  70.00  72.17   50
 17  \w     72.00 125.00   0.50    0.50    --   94.60  58.00  78.88  106
 18  \w     72.00  97.00   0.50    0.50    --   94.60  55.00 150.56   50
 19  \w     67.00  93.00   0.50    0.50    --   94.60  73.00  90.53   52
 20  \w    134.00 176.00   0.50    0.50    --   94.60  56.00 -75.62   84
 21  \w     69.00 100.00   0.50    0.50    --   94.60  68.00-170.02   62
 22  \w     69.00  94.00   0.50    0.50    --   94.60  68.00 -66.32   50
 23  \w     68.00  93.00   0.50    0.50    --   94.60  69.00  55.37   50
 24  \w     70.00 174.00   0.50    0.50    --   94.60  65.00 -23.32  208
 25  \w     69.00 184.00   0.50    0.50    --   94.60  68.00  14.39  230
 26  \w     69.00 100.00   0.50    0.50    --   94.60  67.00  -7.88   62
 27  \w     67.00 184.00   0.50    0.50    --   94.60  72.00 161.67  234
 28  \w     69.00  94.00   0.50    0.50    --   94.60  67.00 -52.51   50
 29  \w     68.00  94.00   0.50    0.50    --   94.60  69.00  24.67   52
 30  \w     68.00 100.00   0.50    0.50    --   94.60  70.00-141.84   64
 31  \w     66.00  91.00   0.50    0.50    --   94.60  74.00-126.41   50
 32  \w     72.00 115.00   0.50    0.50    --   94.60  56.00 -75.62   86
 33  \w    132.00 158.00   0.50    0.50    --   94.60  67.00-179.95   52
 34  \w     70.00  96.00   0.50    0.50    --   94.60  65.00-123.83   52
 35  \w     71.00 128.00   0.50    0.50    --   94.60  61.00 150.00  114
 36  \w      5.00 118.00   0.50    0.50    --   94.60 -61.00  90.00  226
 37  \w     72.00  97.00   0.50    0.50    --   94.60  56.00 -67.11   50
 38  \w     31.00 118.00   0.50    0.50    --   94.60 -61.00 -30.00  174
 39  \w     75.00 143.00   0.50    0.50    --   94.60  45.00-120.00  136
 40  \w    159.00 184.00   0.50    0.50    --   94.60  45.00-120.00   50
 41  \w     71.00 184.00   0.50    0.50    --   94.60  59.00 104.57  226
 42  \w     67.00  93.00   0.50    0.50    --   94.60  71.00 109.11   52
 43  \w     75.00 169.00   0.50    0.50    --   94.60  45.00 150.00  188
 44  \w     71.00 183.00   0.50    0.50    --   94.60  61.00 -30.00  224
 45  \w      6.00 123.00   0.50    0.50    --   94.60 -82.00 -30.00  234
 46  \w     71.00  96.00   0.50    0.50    --   94.60  61.00-150.00   50
 47  \w     71.00 114.00   0.50    0.50    --   94.60  61.00  60.00   86
 48  \w     33.00 106.00   0.50    0.50    --   94.60 -82.00 -90.00  146
 49  \w      5.00 126.00   0.50    0.50    --   94.60 -82.00  90.00  242
 50  \w     68.00  93.00   0.50    0.50    --   94.60  69.00 151.89   50
 51  \w     71.00  96.00   0.50    0.50    --   94.60  61.00 -90.00   50
 52  \w     71.00  97.00   0.50    0.50    --   94.60  61.00  90.00   52
 53  \w     57.00 102.00   0.50    0.50    --   94.60 -82.00-120.00   90
 54  \w    140.00 173.00   0.50    0.50    --   94.60  69.00   1.83   66
 55  \w     71.00 172.00   0.50    0.50    --   94.60  63.00  41.62  202
 56  \w     69.00  94.00   0.50    0.50    --   94.60  67.00-179.95   50
 57  \w     74.00 105.00   0.50    0.50    --   94.60  52.00 -86.92   62
 58  \w     43.00 101.00   0.50    0.50    --   94.60 -82.00-180.00  116
 59  \w     72.00 159.00   0.50    0.50    --   94.60  56.00 -58.04  174
;
_diffrn_measurement_device 'four-circle diffractometer'
_diffrn_measurement_device_type 'XtaLAB AFC12 (RINC): Kappa single'
_diffrn_measurement_method '\w scans'
_diffrn_orient_matrix_type 'CrysAlisPro convention (1999,Acta A55,543-557)'
_diffrn_orient_matrix_UB_11 0.0302277000
_diffrn_orient_matrix_UB_12 -0.0311015000
_diffrn_orient_matrix_UB_13 -0.0531284000
_diffrn_orient_matrix_UB_21 -0.1394734000
_diffrn_orient_matrix_UB_22 -0.0597097000
_diffrn_orient_matrix_UB_23 -0.0049499000
_diffrn_orient_matrix_UB_31 -0.0588673000
_diffrn_orient_matrix_UB_32 0.1255551000
_diffrn_orient_matrix_UB_33 -0.0155133000
_diffrn_radiation_monochromator graphite
_diffrn_radiation_probe x-ray
_diffrn_radiation_type CuK\a
_diffrn_radiation_wavelength 1.54184
_diffrn_reflns_av_R_equivalents 0.0250
_diffrn_reflns_av_unetI/netI 0.0097
_diffrn_reflns_Laue_measured_fraction_full 1.000
_diffrn_reflns_Laue_measured_fraction_max 0.997
_diffrn_reflns_limit_h_max 12
_diffrn_reflns_limit_h_min -12
_diffrn_reflns_limit_k_max 13
_diffrn_reflns_limit_k_min -13
_diffrn_reflns_limit_l_max 34
_diffrn_reflns_limit_l_min -34
_diffrn_reflns_number 72742
_diffrn_reflns_point_group_measured_fraction_full 1.000
_diffrn_reflns_point_group_measured_fraction_max 0.994
_diffrn_reflns_theta_full 67.684
_diffrn_reflns_theta_max 73.982
_diffrn_reflns_theta_min 3.188
_diffrn_source 'fine-focus sealed X-ray tube'
_diffrn_source_type 'Enhance (Cu) X-ray Source'
_exptl_absorpt_coefficient_mu 0.620
_exptl_absorpt_correction_T_max 1.00000
_exptl_absorpt_correction_T_min 0.69346
_exptl_absorpt_correction_type multi-scan
_exptl_absorpt_process_details
;
CrysAlisPro 1.171.39.28b (Rigaku Oxford Diffraction, 2015)
Empirical absorption correction using spherical harmonics,
 implemented in SCALE3 ABSPACK scaling algorithm.
;
_exptl_crystal_colour colorless
_exptl_crystal_density_diffrn 1.140
_exptl_crystal_description block
_exptl_crystal_F_000 1116
_exptl_crystal_size_max 0.13
_exptl_crystal_size_mid 0.12
_exptl_crystal_size_min 0.11
_refine_diff_density_max 0.353
_refine_diff_density_min -0.122
_refine_diff_density_rms 0.043
_refine_ls_abs_structure_details
;
 Flack x determined using 2521 quotients [(I+)-(I-)]/[(I+)+(I-)]
 (Parsons, Flack and Wagner, Acta Cryst. B69 (2013) 249-259).
;
_refine_ls_abs_structure_Flack 0.03(2)
_refine_ls_extinction_coef 0.0027(4)
_refine_ls_extinction_expression Fc^*^=kFc[1+0.001xFc^2^\l^3^/sin(2\q)]^-1/4^
_refine_ls_extinction_method 'SHELXL-2017/1 (Sheldrick 2017)'
_refine_ls_goodness_of_fit_ref 1.030
_refine_ls_hydrogen_treatment constr
_refine_ls_matrix_type full
_refine_ls_number_parameters 346
_refine_ls_number_reflns 6058
_refine_ls_number_restraints 0
_refine_ls_restrained_S_all 1.030
_refine_ls_R_factor_all 0.0419
_refine_ls_R_factor_gt 0.0414
_refine_ls_shift/su_max 0.004
_refine_ls_shift/su_mean 0.000
_refine_ls_structure_factor_coef Fsqd
_refine_ls_weighting_details 'w=1/[\s^2^(Fo^2^)+(0.0811P)^2^+0.3818P] where P=(Fo^2^+2Fc^2^)/3'
_refine_ls_weighting_scheme calc
_refine_ls_wR_factor_gt 0.1248
_refine_ls_wR_factor_ref 0.1254
_reflns_Friedel_coverage 0.760
_reflns_Friedel_fraction_full 1.000
_reflns_Friedel_fraction_max 0.990
_reflns_number_gt 5923
_reflns_number_total 6058
_reflns_threshold_expression 'I > 2\s(I)'
_cod_data_source_file c9ob01500k2.cif
_cod_data_source_block 20181015-dyl1-4-1
_cod_depositor_comments 'Adding full bibliography for 7157037.cif.'
_cod_database_code 7157037
_shelx_shelxl_version_number 2017/1
_shelx_space_group_comment
;
The symmetry employed for this shelxl refinement is uniquely defined
by the following loop, which should always be used as a source of
symmetry information in preference to the above space-group names.
They are only intended as comments.
;
_reflns_odcompleteness_completeness 99.97
_reflns_odcompleteness_iscentric 1
_reflns_odcompleteness_theta 66.97
_olex2_refinement_description
;
1. Fixed Uiso
 At 1.2 times of:
  All C(H) groups, All C(H,H) groups
 At 1.5 times of:
  All C(H,H,H) groups, All O(H) groups
2.a Ternary CH refined with riding coordinates:
 C7(H7), C21(H21), C11(H11)
2.b Secondary CH2 refined with riding coordinates:
 C20(H20A,H20B), C6(H6A,H6B), C15(H15A,H15B), C25(H25A,H25B)
2.c Aromatic/amide H refined with riding coordinates:
 C26(H26), C16(H16), C13(H13)
2.d Idealised Me refined as rotating group:
 C30(H30A,H30B,H30C), C31(H31A,H31B,H31C), C24(H24A,H24B,H24C), C28(H28A,H28B,
 H28C), C23(H23A,H23B,H23C), C29(H29A,H29B,H29C), C19(H19A,H19B,H19C), C18(H18A,
 H18B,H18C), C12(H12A,H12B,H12C), C14(H14A,H14B,H14C)
2.e Idealised tetrahedral OH refined as rotating group:
 O6(H6)
;
_olex2_submission_special_instructions 'No special instructions were received'
_oxdiff_exptl_absorpt_empirical_details
;
Empirical correction (ABSPACK) includes:
- Absorption correction using spherical harmonics
- Frame scaling
;
_oxdiff_exptl_absorpt_empirical_full_max 1.524
_oxdiff_exptl_absorpt_empirical_full_min 0.764

loop_
_space_group_symop_operation_xyz
'x, y, z'
'-x+1/2, -y, z+1/2'
'-x, y+1/2, -z+1/2'
'x+1/2, -y+1/2, -z'

loop_
_atom_site_label
_atom_site_type_symbol
_atom_site_fract_x
_atom_site_fract_y
_atom_site_fract_z
_atom_site_U_iso_or_equiv
_atom_site_adp_type
_atom_site_occupancy
_atom_site_site_symmetry_order
_atom_site_calc_flag
_atom_site_refinement_flags_posn
O3 O 0.31541(14) 0.25338(12) 0.61913(5) 0.0423(3) Uani 1 1 d .
O4 O 0.41124(14) 0.06326(14) 0.63896(6) 0.0499(4) Uani 1 1 d .
O5 O 0.23923(17) 0.41916(16) 0.71923(6) 0.0589(4) Uani 1 1 d .
O2 O -0.01983(15) 0.24140(16) 0.64451(7) 0.0587(4) Uani 1 1 d .
O1 O 0.1551(3) -0.08512(16) 0.60050(7) 0.0751(6) Uani 1 1 d .
O6 O 0.5640(2) 0.0552(3) 0.73223(10) 0.0952(8) Uani 1 1 d .
H6 H 0.631791 0.012867 0.734741 0.143 Uiso 1 1 calc GR
C2 C 0.09855(19) 0.22158(18) 0.64514(7) 0.0411(4) Uani 1 1 d .
C4 C 0.26086(19) 0.33508(19) 0.69193(7) 0.0438(4) Uani 1 1 d .
C10 C 0.1580(2) 0.0256(2) 0.60134(8) 0.0495(5) Uani 1 1 d .
C5 C 0.34256(19) 0.21832(19) 0.70155(7) 0.0428(4) Uani 1 1 d .
C9 C 0.31956(18) 0.14995(17) 0.65313(7) 0.0399(4) Uani 1 1 d .
C1 C 0.17357(19) 0.09733(18) 0.65002(7) 0.0408(4) Uani 1 1 d .
C3 C 0.20821(19) 0.32229(18) 0.64063(7) 0.0422(4) Uani 1 1 d .
C8 C 0.1287(2) 0.0212(2) 0.69543(8) 0.0475(5) Uani 1 1 d .
C27 C 0.1685(3) 0.1149(2) 0.87010(8) 0.0591(6) Uani 1 1 d .
C30 C -0.0195(2) -0.0165(3) 0.68995(10) 0.0596(6) Uani 1 1 d .
H30A H -0.075178 0.055503 0.692633 0.089 Uiso 1 1 calc GR
H30B H -0.042694 -0.074402 0.714850 0.089 Uiso 1 1 calc GR
H30C H -0.032795 -0.054216 0.658968 0.089 Uiso 1 1 calc GR
C26 C 0.0981(3) 0.1283(2) 0.83046(8) 0.0589(6) Uani 1 1 d .
H26 H 0.043434 0.197900 0.828988 0.071 Uiso 1 1 calc R
C7 C 0.1434(2) 0.1071(2) 0.74028(8) 0.0504(5) Uani 1 1 d .
H7 H 0.086768 0.179757 0.734749 0.061 Uiso 1 1 calc R
C21 C 0.5821(2) 0.1433(3) 0.69533(11) 0.0644(6) Uani 1 1 d .
H21 H 0.675304 0.171899 0.696350 0.077 Uiso 1 1 calc R
C20 C 0.4918(2) 0.2524(2) 0.70594(9) 0.0545(5) Uani 1 1 d .
H20A H 0.512120 0.318903 0.683614 0.065 Uiso 1 1 calc R
H20B H 0.509557 0.282109 0.738335 0.065 Uiso 1 1 calc R
C22 C 0.5549(2) 0.0895(2) 0.64512(11) 0.0614(6) Uani 1 1 d .
C6 C 0.2871(2) 0.1528(2) 0.74633(8) 0.0534(5) Uani 1 1 d .
H6A H 0.344250 0.082807 0.753858 0.064 Uiso 1 1 calc R
H6B H 0.290647 0.209374 0.773444 0.064 Uiso 1 1 calc R
C15 C 0.1692(3) 0.4382(2) 0.61395(9) 0.0551(5) Uani 1 1 d .
H15A H 0.137299 0.415384 0.582118 0.066 Uiso 1 1 calc R
H15B H 0.095342 0.477155 0.630898 0.066 Uiso 1 1 calc R
C25 C 0.0952(3) 0.0455(3) 0.78753(9) 0.0667(7) Uani 1 1 d .
H25A H 0.004252 0.016124 0.782917 0.080 Uiso 1 1 calc R
H25B H 0.151178 -0.025937 0.793986 0.080 Uiso 1 1 calc R
C11 C 0.1382(4) 0.0936(3) 0.55474(10) 0.0790(9) Uani 1 1 d .
H11 H 0.152754 0.182021 0.560410 0.095 Uiso 1 1 calc R
C31 C 0.2153(3) -0.0962(2) 0.70194(11) 0.0635(6) Uani 1 1 d .
H31A H 0.201448 -0.150779 0.675082 0.095 Uiso 1 1 calc GR
H31B H 0.190142 -0.137410 0.731240 0.095 Uiso 1 1 calc GR
H31C H 0.308159 -0.073322 0.703529 0.095 Uiso 1 1 calc GR
C24 C 0.6033(3) 0.1761(3) 0.60557(12) 0.0753(8) Uani 1 1 d .
H24A H 0.581398 0.141712 0.574637 0.113 Uiso 1 1 calc GR
H24B H 0.698671 0.186118 0.608034 0.113 Uiso 1 1 calc GR
H24C H 0.560524 0.255080 0.609073 0.113 Uiso 1 1 calc GR
C16 C 0.2793(3) 0.5302(2) 0.60851(12) 0.0691(7) Uani 1 1 d .
H16 H 0.344842 0.530181 0.632335 0.083 Uiso 1 1 calc R
C17 C 0.2937(3) 0.6126(3) 0.57301(14) 0.0812(9) Uani 1 1 d .
C28 C 0.1598(5) 0.2032(3) 0.91150(11) 0.0859(10) Uani 1 1 d .
H28A H 0.096529 0.267285 0.904026 0.129 Uiso 1 1 calc GR
H28B H 0.246256 0.239268 0.917185 0.129 Uiso 1 1 calc GR
H28C H 0.131002 0.159743 0.939860 0.129 Uiso 1 1 calc GR
C23 C 0.6175(3) -0.0379(3) 0.63899(18) 0.0966(12) Uani 1 1 d .
H23A H 0.582057 -0.092962 0.662962 0.145 Uiso 1 1 calc GR
H23B H 0.712909 -0.031804 0.642718 0.145 Uiso 1 1 calc GR
H23C H 0.597006 -0.069171 0.607443 0.145 Uiso 1 1 calc GR
C29 C 0.2632(5) 0.0088(4) 0.87763(15) 0.1073(14) Uani 1 1 d .
H29A H 0.223340 -0.050142 0.899203 0.161 Uiso 1 1 calc GR
H29B H 0.345339 0.038890 0.891266 0.161 Uiso 1 1 calc GR
H29C H 0.281361 -0.030278 0.847229 0.161 Uiso 1 1 calc GR
C19 C 0.4065(5) 0.7029(4) 0.5729(2) 0.1259(19) Uani 1 1 d .
H19A H 0.460143 0.691101 0.601320 0.189 Uiso 1 1 calc GR
H19B H 0.371288 0.785508 0.572709 0.189 Uiso 1 1 calc GR
H19C H 0.460714 0.690230 0.544775 0.189 Uiso 1 1 calc GR
C18 C 0.1984(6) 0.6251(5) 0.53243(16) 0.1184(16) Uani 1 1 d .
H18A H 0.245214 0.614109 0.502483 0.178 Uiso 1 1 calc GR
H18B H 0.158505 0.705882 0.533175 0.178 Uiso 1 1 calc GR
H18C H 0.129615 0.563479 0.535285 0.178 Uiso 1 1 calc GR
C13 C -0.0155(6) 0.0726(5) 0.54077(19) 0.136(2) Uani 1 1 d .
H13 H -0.066292 0.009970 0.554729 0.163 Uiso 1 1 calc R
C12 C 0.2395(9) 0.0489(5) 0.51872(15) 0.175(3) Uani 1 1 d .
H12A H 0.327066 0.076917 0.528014 0.262 Uiso 1 1 calc GR
H12B H 0.217845 0.081068 0.487405 0.262 Uiso 1 1 calc GR
H12C H 0.238425 -0.039829 0.517721 0.262 Uiso 1 1 calc GR
C14 C -0.0679(10) 0.1507(7) 0.5075(3) 0.210(4) Uani 1 1 d .
H14A H -0.011681 0.151697 0.479414 0.315 Uiso 1 1 calc GR
H14B H -0.073092 0.232499 0.520833 0.315 Uiso 1 1 calc GR
H14C H -0.156062 0.123219 0.498725 0.315 Uiso 1 1 calc GR

loop_
_atom_site_aniso_label
_atom_site_aniso_U_11
_atom_site_aniso_U_22
_atom_site_aniso_U_33
_atom_site_aniso_U_23
_atom_site_aniso_U_13
_atom_site_aniso_U_12
O3 0.0407(7) 0.0415(7) 0.0446(7) 0.0010(6) 0.0017(5) 0.0030(6)
O4 0.0355(7) 0.0443(7) 0.0698(9) -0.0030(7) -0.0035(6) 0.0059(6)
O5 0.0513(8) 0.0625(10) 0.0628(9) -0.0237(8) -0.0016(7) -0.0017(8)
O2 0.0375(7) 0.0627(9) 0.0757(10) -0.0024(8) -0.0067(7) 0.0063(7)
O1 0.1002(15) 0.0494(9) 0.0756(12) -0.0179(8) -0.0029(11) -0.0044(10)
O6 0.0633(12) 0.1058(17) 0.1166(18) 0.0426(15) -0.0203(12) 0.0177(12)
C2 0.0374(9) 0.0455(10) 0.0406(9) -0.0051(7) -0.0037(7) 0.0011(8)
C4 0.0358(9) 0.0472(10) 0.0483(10) -0.0057(8) 0.0009(8) -0.0065(8)
C10 0.0442(10) 0.0491(11) 0.0554(11) -0.0114(9) -0.0043(9) -0.0011(9)
C5 0.0357(9) 0.0489(10) 0.0440(9) 0.0002(8) -0.0058(7) -0.0060(8)
C9 0.0332(8) 0.0392(9) 0.0475(9) 0.0015(7) -0.0047(7) 0.0004(7)
C1 0.0344(8) 0.0406(9) 0.0473(9) -0.0037(8) -0.0055(7) 0.0000(7)
C3 0.0403(9) 0.0403(9) 0.0461(9) -0.0020(8) 0.0000(7) 0.0031(8)
C8 0.0422(10) 0.0460(10) 0.0544(11) 0.0016(9) -0.0046(9) -0.0078(8)
C27 0.0644(13) 0.0612(13) 0.0518(11) 0.0076(10) 0.0033(10) -0.0070(11)
C30 0.0494(12) 0.0615(13) 0.0680(14) -0.0036(11) -0.0009(10) -0.0177(11)
C26 0.0609(13) 0.0621(13) 0.0538(12) 0.0141(10) 0.0047(10) -0.0040(11)
C7 0.0468(11) 0.0568(11) 0.0477(10) 0.0041(9) -0.0027(8) -0.0135(10)
C21 0.0367(10) 0.0714(15) 0.0853(16) 0.0093(13) -0.0120(11) 0.0000(11)
C20 0.0379(10) 0.0629(13) 0.0628(12) -0.0028(10) -0.0106(9) -0.0095(10)
C22 0.0352(10) 0.0575(13) 0.0916(17) -0.0029(12) -0.0024(11) 0.0063(9)
C6 0.0480(11) 0.0659(13) 0.0462(10) 0.0067(9) -0.0111(8) -0.0140(10)
C15 0.0562(12) 0.0458(10) 0.0632(12) 0.0045(10) -0.0048(10) 0.0080(10)
C25 0.0734(16) 0.0739(16) 0.0526(12) 0.0111(11) 0.0001(11) -0.0280(14)
C11 0.125(3) 0.0581(14) 0.0544(13) -0.0104(11) -0.0224(15) -0.0041(16)
C31 0.0651(14) 0.0484(12) 0.0771(16) 0.0102(11) -0.0071(12) -0.0047(11)
C24 0.0509(13) 0.0857(18) 0.0894(19) -0.0087(16) 0.0161(13) -0.0044(14)
C16 0.0678(16) 0.0464(12) 0.0931(19) 0.0081(12) -0.0012(14) 0.0026(11)
C17 0.0764(19) 0.0555(14) 0.112(2) 0.0183(15) 0.0286(17) 0.0143(14)
C28 0.120(3) 0.0812(19) 0.0562(14) -0.0009(13) 0.0087(16) -0.010(2)
C23 0.0491(14) 0.0717(18) 0.169(4) -0.020(2) -0.0132(18) 0.0230(14)
C29 0.120(3) 0.110(3) 0.092(2) -0.008(2) -0.037(2) 0.039(3)
C19 0.097(3) 0.068(2) 0.213(5) 0.038(3) 0.038(3) -0.003(2)
C18 0.139(4) 0.112(3) 0.104(3) 0.050(3) 0.015(3) 0.016(3)
C13 0.181(5) 0.094(3) 0.133(4) 0.015(3) -0.094(4) -0.030(3)
C12 0.338(10) 0.118(3) 0.068(2) -0.016(2) 0.079(4) -0.017(5)
C14 0.256(10) 0.146(5) 0.227(8) 0.012(6) -0.129(8) -0.012(7)

loop_
_atom_type_symbol
_atom_type_description
_atom_type_scat_dispersion_real
_atom_type_scat_dispersion_imag
_atom_type_scat_source
C C 0.0181 0.0091 'International Tables Vol C Tables 4.2.6.8 and 6.1.1.4'
H H 0.0000 0.0000 'International Tables Vol C Tables 4.2.6.8 and 6.1.1.4'
O O 0.0492 0.0322 'International Tables Vol C Tables 4.2.6.8 and 6.1.1.4'

loop_
_geom_angle_atom_site_label_1
_geom_angle_atom_site_label_2
_geom_angle_atom_site_label_3
_geom_angle
C3 O3 C9 98.66(13)
C9 O4 C22 119.09(17)
O2 C2 C1 129.32(19)
O2 C2 C3 124.65(19)
C1 C2 C3 106.03(15)
O5 C4 C5 127.67(19)
O5 C4 C3 126.5(2)
C3 C4 C5 105.81(16)
O1 C10 C1 121.0(2)
O1 C10 C11 118.0(2)
C11 C10 C1 120.89(19)
C4 C5 C9 99.45(15)
C4 C5 C20 109.42(17)
C4 C5 C6 109.35(17)
C20 C5 C9 109.03(17)
C6 C5 C9 115.32(17)
C6 C5 C20 113.31(17)
O3 C9 C5 101.39(14)
O3 C9 C1 102.47(14)
O4 C9 O3 110.97(15)
O4 C9 C5 118.48(16)
O4 C9 C1 110.94(15)
C5 C9 C1 111.02(16)
C2 C1 C10 107.93(15)
C2 C1 C9 98.04(14)
C2 C1 C8 112.86(16)
C10 C1 C9 108.65(16)
C10 C1 C8 113.79(16)
C9 C1 C8 114.32(15)
O3 C3 C2 101.27(14)
O3 C3 C4 100.26(15)
O3 C3 C15 114.91(17)
C4 C3 C2 103.44(16)
C15 C3 C2 116.22(17)
C15 C3 C4 118.18(18)
C30 C8 C1 109.49(18)
C30 C8 C7 109.04(18)
C30 C8 C31 109.31(19)
C7 C8 C1 107.48(16)
C31 C8 C1 111.40(18)
C31 C8 C7 110.08(19)
C26 C27 C28 122.7(3)
C26 C27 C29 122.6(3)
C28 C27 C29 114.7(3)
C27 C26 C25 127.8(3)
C6 C7 C8 111.63(18)
C6 C7 C25 109.79(19)
C25 C7 C8 112.97(19)
O6 C21 C20 108.0(2)
O6 C21 C22 112.3(2)
C20 C21 C22 111.5(2)
C21 C20 C5 111.98(19)
O4 C22 C21 110.6(2)
O4 C22 C24 110.2(2)
O4 C22 C23 102.3(2)
C24 C22 C21 111.4(2)
C24 C22 C23 110.3(3)
C23 C22 C21 111.8(3)
C7 C6 C5 113.57(17)
C16 C15 C3 114.5(2)
C26 C25 C7 114.3(2)
C10 C11 C13 105.4(3)
C10 C11 C12 109.0(3)
C12 C11 C13 116.1(4)
C17 C16 C15 126.9(3)
C16 C17 C19 121.3(4)
C16 C17 C18 123.5(3)
C18 C17 C19 115.1(4)
C14 C13 C11 116.5(6)

loop_
_geom_bond_atom_site_label_1
_geom_bond_atom_site_label_2
_geom_bond_distance
O3 C9 1.463(2)
O3 C3 1.433(2)
O4 C9 1.368(2)
O4 C22 1.472(3)
O5 C4 1.203(3)
O2 C2 1.201(3)
O1 C10 1.198(3)
O6 C21 1.410(4)
C2 C1 1.544(3)
C2 C3 1.549(3)
C4 C5 1.526(3)
C4 C3 1.522(3)
C10 C1 1.564(3)
C10 C11 1.500(4)
C5 C9 1.550(3)
C5 C20 1.539(3)
C5 C6 1.533(3)
C9 C1 1.567(3)
C1 C8 1.570(3)
C3 C15 1.507(3)
C8 C30 1.541(3)
C8 C7 1.559(3)
C8 C31 1.546(3)
C27 C26 1.312(4)
C27 C28 1.496(4)
C27 C29 1.501(5)
C26 C25 1.490(4)
C7 C6 1.527(3)
C7 C25 1.546(3)
C21 C20 1.513(4)
C21 C22 1.533(4)
C22 C24 1.520(4)
C22 C23 1.522(4)
C15 C16 1.489(4)
C11 C13 1.598(7)
C11 C12 1.501(7)
C16 C17 1.335(4)
C17 C19 1.490(6)
C17 C18 1.480(6)
C13 C14 1.356(7)
